data_7048313
loop_
_publ_author_name
'Ptak, Maciej'
'Zarychta, Bartosz'
'Stefa\'nska, Dagmara'
'Ciupa, Aneta'
'Paraguassu, Waldeci'

_publ_section_title
;
 Novel bimetallic MOF phosphors with an imidazolium cation: structure,
 phonons, high- pressure phase transitions and optical response.
;
_journal_issue 1
_journal_name_full 'Dalton transactions (Cambridge, England : 2003)'
_journal_page_first 242
_journal_page_last 252
_journal_paper_doi 10.1039/c8dt04246b
_journal_volume 48
_journal_year 2018
_chemical_formula_sum 'C12 H16 Cr N4 Na O12'
_chemical_formula_weight 483.28
_space_group_crystal_system monoclinic
_space_group_IT_number 13
_space_group_name_Hall '-P 2yac'
_space_group_name_H-M_alt 'P 1 2/n 1'
_symmetry_space_group_name_Hall '-P 2yac'
_symmetry_space_group_name_H-M 'P 1 2/n 1'
_atom_sites_solution_hydrogens mixed
_audit_creation_method SHELXL-2013
_audit_update_record
;
2017-06-12 deposited with the CCDC.
2018-11-22 downloaded from the CCDC.
;
_cell_angle_alpha 90
_cell_angle_beta 91.923(4)
_cell_angle_gamma 90
_cell_formula_units_Z 2
_cell_length_a 9.2610(4)
_cell_length_b 8.5585(3)
_cell_length_c 12.2971(5)
_cell_measurement_reflns_used 6337
_cell_measurement_temperature 293(2)
_cell_measurement_theta_max 25.999
_cell_measurement_theta_min 3.315
_cell_volume 974.12(7)
_computing_cell_refinement 'CrysAlis RED (Oxford Diffraction, 2007)'
_computing_data_collection 'CrysAlis CCD (Oxford Diffraction, 2007)'
_computing_data_reduction 'CrysAlis RED (Oxford Diffraction, 2007)'
_computing_molecular_graphics 'SHELXTL (Sheldrick, 2008)'
_computing_structure_refinement 'SHELXL-2013 (Sheldrick, 2013)'
_computing_structure_solution 'SHELXS-2013 (Sheldrick, 2013)'
_diffrn_ambient_temperature 293(2)
_diffrn_detector_area_resol_mean 10.4508
_diffrn_measured_fraction_theta_full 0.987
_diffrn_measured_fraction_theta_max 0.986
_diffrn_measurement_device '4-circle kappa geometry goniometer'
_diffrn_measurement_device_type 'Oxford Diffraction Xcalibur System'
_diffrn_measurement_method \w--scan
_diffrn_radiation_monochromator graphite
_diffrn_radiation_source 'Enhance (Mo) X-ray Source'
_diffrn_radiation_type MoK\a
_diffrn_radiation_wavelength 0.71073
_diffrn_reflns_av_R_equivalents 0.0120
_diffrn_reflns_av_unetI/netI 0.0124
_diffrn_reflns_Laue_measured_fraction_full 0.987
_diffrn_reflns_Laue_measured_fraction_max 0.986
_diffrn_reflns_limit_h_max 11
_diffrn_reflns_limit_h_min -11
_diffrn_reflns_limit_k_max 10
_diffrn_reflns_limit_k_min -10
_diffrn_reflns_limit_l_max 9
_diffrn_reflns_limit_l_min -15
_diffrn_reflns_number 6337
_diffrn_reflns_point_group_measured_fraction_full 0.987
_diffrn_reflns_point_group_measured_fraction_max 0.986
_diffrn_reflns_theta_full 25.242
_diffrn_reflns_theta_max 25.999
_diffrn_reflns_theta_min 3.315
_diffrn_standards_decay_% 0
_diffrn_standards_interval_count 0
_diffrn_standards_interval_time 0
_diffrn_standards_number 0
_exptl_absorpt_coefficient_mu 0.680
_exptl_absorpt_correction_type none
_exptl_crystal_colour violet
_exptl_crystal_density_diffrn 1.648
_exptl_crystal_density_method 'not measured'
_exptl_crystal_description irregular
_exptl_crystal_F_000 494
_exptl_crystal_size_max 0.5
_exptl_crystal_size_mid 0.45
_exptl_crystal_size_min 0.4
_refine_diff_density_max 0.330
_refine_diff_density_min -0.264
_refine_diff_density_rms 0.047
_refine_ls_extinction_method none
_refine_ls_goodness_of_fit_ref 1.059
_refine_ls_hydrogen_treatment mixed
_refine_ls_matrix_type full
_refine_ls_number_parameters 143
_refine_ls_number_reflns 1894
_refine_ls_number_restraints 0
_refine_ls_restrained_S_all 1.059
_refine_ls_R_factor_all 0.0310
_refine_ls_R_factor_gt 0.0263
_refine_ls_shift/su_max 0.001
_refine_ls_shift/su_mean 0.000
_refine_ls_structure_factor_coef Fsqd
_refine_ls_weighting_details 'w=1/[\s^2^(Fo^2^)+(0.0524P)^2^+0.0504P] where P=(Fo^2^+2Fc^2^)/3'
_refine_ls_weighting_scheme calc
_refine_ls_wR_factor_gt 0.0757
_refine_ls_wR_factor_ref 0.0775
_reflns_Friedel_coverage 0.000
_reflns_number_gt 1643
_reflns_number_total 1894
_reflns_threshold_expression 'I > 2\s(I)'
_cod_data_source_file c8dt04246b2.cif
_cod_data_source_block 293K
_cod_depositor_comments 'Adding full bibliography for 7048313--7048316.cif.'
_cod_database_code 7048313
_shelx_space_group_comment
;
The symmetry employed for this shelxl refinement is uniquely defined
by the following loop, which should always be used as a source of
symmetry information in preference to the above space-group names.
They are only intended as comments.
;
_shelxl_version_number 2013-4

loop_
_space_group_symop_operation_xyz
'x, y, z'
'-x+1/2, y, -z+1/2'
'-x, -y, -z'
'x-1/2, -y, z-1/2'

loop_
_atom_site_label
_atom_site_type_symbol
_atom_site_fract_x
_atom_site_fract_y
_atom_site_fract_z
_atom_site_U_iso_or_equiv
_atom_site_adp_type
_atom_site_occupancy
_atom_site_site_symmetry_order
_atom_site_calc_flag
_atom_site_refinement_flags_posn
_atom_site_refinement_flags_adp
_atom_site_refinement_flags_occupancy
Cr1 Cr 0.2500 0.73996(3) 0.7500 0.02202(12) Uani 1 2 d S T P
Na1 Na -0.2500 0.23445(8) 0.7500 0.0262(2) Uani 1 2 d S T P
O1 O 0.11075(11) 0.58683(13) 0.69327(8) 0.0371(3) Uani 1 1 d . . .
O2 O -0.06850(14) 0.42042(15) 0.70440(11) 0.0549(3) Uani 1 1 d . . .
O3 O 0.34427(12) 0.74235(10) 0.60905(8) 0.0312(3) Uani 1 1 d . . .
O4 O 0.34936(14) 0.75823(14) 0.43124(10) 0.0478(3) Uani 1 1 d . . .
O5 O 0.38058(11) 0.90946(12) 0.80069(8) 0.0371(3) Uani 1 1 d . . .
O6 O 0.57588(13) 1.05174(14) 0.81671(11) 0.0538(3) Uani 1 1 d . . .
N11 N 0.6401(2) 0.74902(18) 0.47419(17) 0.0572(5) Uani 1 1 d . . .
N14 N 0.85587(18) 0.7922(2) 0.43569(14) 0.0518(4) Uani 1 1 d . . .
H11 H 0.547(3) 0.7591(19) 0.472(2) 0.062 Uiso 1 1 d . U .
H14 H 0.929(2) 0.839(2) 0.4033(15) 0.062 Uiso 1 1 d . U .
C1 C 0.03350(17) 0.49197(18) 0.74191(12) 0.0383(3) Uani 1 1 d . . .
H1 H 0.0572 0.4747 0.8150 0.046 Uiso 1 1 calc R U .
C2 C 0.28531(19) 0.75606(16) 0.51590(13) 0.0366(4) Uani 1 1 d . . .
H2 H 0.1852 0.7652 0.5115 0.044 Uiso 1 1 calc R U .
C3 C 0.51126(16) 0.93667(18) 0.78372(12) 0.0366(3) Uani 1 1 d . . .
H3 H 0.5617 0.8642 0.7434 0.044 Uiso 1 1 calc R U .
C12 C 0.7243(2) 0.6547(2) 0.53970(15) 0.0583(5) Uani 1 1 d . . .
H12 H 0.6924 0.5849 0.5917 0.070 Uiso 1 1 calc R U .
C13 C 0.8596(2) 0.6814(2) 0.51502(16) 0.0540(5) Uani 1 1 d . . .
H13 H 0.9415 0.6339 0.5458 0.065 Uiso 1 1 calc R U .
C15 C 0.7241(2) 0.8303(2) 0.41453(16) 0.0551(5) Uani 1 1 d . . .
H15 H 0.6936 0.9051 0.3639 0.066 Uiso 1 1 calc R U .

loop_
_atom_site_aniso_label
_atom_site_aniso_U_11
_atom_site_aniso_U_22
_atom_site_aniso_U_33
_atom_site_aniso_U_23
_atom_site_aniso_U_13
_atom_site_aniso_U_12
Cr1 0.01924(19) 0.02659(19) 0.02026(18) 0.000 0.00080(12) 0.000
Na1 0.0231(4) 0.0320(4) 0.0233(4) 0.000 0.0003(3) 0.000
O1 0.0378(6) 0.0444(6) 0.0288(5) -0.0007(4) -0.0005(4) -0.0162(5)
O2 0.0461(7) 0.0530(7) 0.0659(8) 0.0043(6) 0.0055(6) -0.0240(6)
O3 0.0259(6) 0.0452(6) 0.0225(5) 0.0023(4) 0.0019(4) -0.0003(4)
O4 0.0357(7) 0.0844(10) 0.0233(6) 0.0036(5) 0.0014(5) -0.0004(5)
O5 0.0302(6) 0.0391(6) 0.0422(6) -0.0112(5) 0.0057(4) -0.0083(4)
O6 0.0440(7) 0.0506(7) 0.0673(8) -0.0097(6) 0.0101(6) -0.0214(6)
N11 0.0347(9) 0.0665(12) 0.0706(13) 0.0015(8) 0.0056(8) -0.0003(7)
N14 0.0410(9) 0.0574(9) 0.0575(10) 0.0094(8) 0.0078(7) -0.0041(7)
C1 0.0446(9) 0.0360(8) 0.0345(8) 0.0033(6) 0.0038(6) -0.0086(7)
C2 0.0251(7) 0.0586(11) 0.0258(8) 0.0004(6) -0.0001(6) -0.0011(6)
C3 0.0311(8) 0.0397(8) 0.0392(8) -0.0044(7) 0.0057(6) -0.0059(6)
C12 0.0726(14) 0.0518(11) 0.0512(10) 0.0065(9) 0.0126(9) -0.0130(10)
C13 0.0468(11) 0.0552(11) 0.0593(11) 0.0035(9) -0.0078(9) 0.0091(9)
C15 0.0460(11) 0.0532(11) 0.0660(12) 0.0135(9) 0.0019(9) 0.0028(8)

loop_
_atom_type_symbol
_atom_type_description
_atom_type_scat_dispersion_real
_atom_type_scat_dispersion_imag
_atom_type_scat_source
C C 0.0033 0.0016 'International Tables Vol C Tables 4.2.6.8 and 6.1.1.4'
H H 0.0000 0.0000 'International Tables Vol C Tables 4.2.6.8 and 6.1.1.4'
N N 0.0061 0.0033 'International Tables Vol C Tables 4.2.6.8 and 6.1.1.4'
O O 0.0106 0.0060 'International Tables Vol C Tables 4.2.6.8 and 6.1.1.4'
Cr Cr 0.3209 0.6236 'International Tables Vol C Tables 4.2.6.8 and 6.1.1.4'
Na Na 0.0362 0.0249 'International Tables Vol C Tables 4.2.6.8 and 6.1.1.4'

loop_
_geom_angle_atom_site_label_1
_geom_angle_atom_site_label_2
_geom_angle_atom_site_label_3
_geom_angle
_geom_angle_site_symmetry_1
_geom_angle_site_symmetry_3
O1 Cr1 O1 95.60(7) 2_556 .
O1 Cr1 O3 89.97(4) 2_556 2_556
O1 Cr1 O3 90.83(4) . 2_556
O1 Cr1 O3 90.83(4) 2_556 .
O1 Cr1 O3 89.97(4) . .
O3 Cr1 O3 178.81(5) 2_556 .
O1 Cr1 O5 174.90(4) 2_556 2_556
O1 Cr1 O5 89.43(5) . 2_556
O3 Cr1 O5 89.16(4) 2_556 2_556
O3 Cr1 O5 89.97(4) . 2_556
O1 Cr1 O5 89.44(5) 2_556 .
O1 Cr1 O5 174.90(4) . .
O3 Cr1 O5 89.97(4) 2_556 .
O3 Cr1 O5 89.16(4) . .
O5 Cr1 O5 85.54(7) 2_556 .
O4 Na1 O4 176.99(6) 4_566 3_566
O4 Na1 O2 90.89(4) 4_566 2_456
O4 Na1 O2 87.11(4) 3_566 2_456
O4 Na1 O2 87.11(4) 4_566 .
O4 Na1 O2 90.89(4) 3_566 .
O2 Na1 O2 96.71(7) 2_456 .
O4 Na1 O6 86.59(4) 4_566 1_445
O4 Na1 O6 95.37(5) 3_566 1_445
O2 Na1 O6 82.45(5) 2_456 1_445
O2 Na1 O6 173.62(4) . 1_445
O4 Na1 O6 95.37(5) 4_566 2_546
O4 Na1 O6 86.59(4) 3_566 2_546
O2 Na1 O6 173.62(4) 2_456 2_546
O2 Na1 O6 82.45(5) . 2_546
O6 Na1 O6 99.08(7) 1_445 2_546
C1 O1 Cr1 130.41(10) . .
C1 O2 Na1 142.72(11) . .
C2 O3 Cr1 127.70(11) . .
C2 O4 Na1 128.11(12) . 3_566
C3 O5 Cr1 131.78(10) . .
C3 O6 Na1 137.73(11) . 1_665
C15 N11 C12 108.09(18) . .
C15 N11 H11 123.3(15) . .
C12 N11 H11 128.6(15) . .
C15 N14 C13 108.91(16) . .
C15 N14 H14 121.9(13) . .
C13 N14 H14 129.1(13) . .
O2 C1 O1 127.01(15) . .
O2 C1 H1 116.5 . .
O1 C1 H1 116.5 . .
O4 C2 O3 124.89(17) . .
O4 C2 H2 117.6 . .
O3 C2 H2 117.6 . .
O6 C3 O5 124.13(14) . .
O6 C3 H3 117.9 . .
O5 C3 H3 117.9 . .
C13 C12 N11 106.82(17) . .
C13 C12 H12 126.6 . .
N11 C12 H12 126.6 . .
C12 C13 N14 106.54(16) . .
C12 C13 H13 126.7 . .
N14 C13 H13 126.7 . .
N14 C15 N11 109.62(19) . .
N14 C15 H15 125.2 . .
N11 C15 H15 125.2 . .

loop_
_geom_bond_atom_site_label_1
_geom_bond_atom_site_label_2
_geom_bond_distance
_geom_bond_site_symmetry_2
Cr1 O1 1.9512(10) 2_556
Cr1 O1 1.9512(10) .
Cr1 O3 1.9669(10) 2_556
Cr1 O3 1.9669(10) .
Cr1 O5 1.9760(10) 2_556
Cr1 O5 1.9760(10) .
Na1 O4 2.3833(12) 4_566
Na1 O4 2.3833(12) 3_566
Na1 O2 2.3950(12) 2_456
Na1 O2 2.3950(12) .
Na1 O6 2.4099(12) 1_445
Na1 O6 2.4099(12) 2_546
O1 C1 1.2480(17) .
O2 C1 1.2045(19) .
O3 C2 1.258(2) .
O4 C2 1.216(2) .
O4 Na1 2.3833(12) 3_566
O5 C3 1.2567(18) .
O6 C3 1.2151(18) .
O6 Na1 2.4098(12) 1_665
N11 C15 1.291(3) .
N11 C12 1.367(3) .
N11 H11 0.87(3) .
N14 C15 1.281(2) .
N14 C13 1.360(3) .
N14 H14 0.89(2) .
C1 H1 0.9300 .
C2 H2 0.9300 .
C3 H3 0.9300 .
C12 C13 1.319(3) .
C12 H12 0.9300 .
C13 H13 0.9300 .
C15 H15 0.9300 .

loop_
_geom_hbond_atom_site_label_D
_geom_hbond_atom_site_label_H
_geom_hbond_atom_site_label_A
_geom_hbond_distance_DH
_geom_hbond_distance_HA
_geom_hbond_distance_DA
_geom_hbond_angle_DHA
_geom_hbond_site_symmetry_A
C13 H13 O1 0.93 2.39 3.245(2) 152.6 1_655
C15 H15 O5 0.93 2.64 3.568(2) 172.1 3_676
C15 H15 O5 0.93 2.49 3.026(2) 116.7 4_675
N11 H11 O3 0.87(3) 2.56(3) 3.250(2) 136(2) .
N11 H11 O4 0.87(3) 1.88(3) 2.727(2) 165(2) .
N14 H14 O5 0.89(2) 2.53(2) 3.0582(19) 118.6(16) 4_675
N14 H14 O6 0.89(2) 1.99(2) 2.877(2) 173.3(18) 4_675

loop_
_geom_torsion_atom_site_label_1
_geom_torsion_atom_site_label_2
_geom_torsion_atom_site_label_3
_geom_torsion_atom_site_label_4
_geom_torsion
_geom_torsion_site_symmetry_1
Na1 O2 C1 O1 -179.84(12) .
Cr1 O1 C1 O2 165.49(13) .
Na1 O4 C2 O3 175.31(10) 3_566
Cr1 O3 C2 O4 179.28(11) .
Na1 O6 C3 O5 -139.08(14) 1_665
Cr1 O5 C3 O6 176.14(12) .
C15 N11 C12 C13 -1.1(2) .
N11 C12 C13 N14 0.5(2) .
C15 N14 C13 C12 0.3(2) .
C13 N14 C15 N11 -1.0(3) .
C12 N11 C15 N14 1.3(2) .
